data_7054242
loop_
_publ_author_name
'Seisenbaeva, Gulaim A.'
'Gohil, Suresh'
'Jansson, Kjell'
'Herbst, Konrad'
'Brorson, Michael'
'Kessler, Vadim G.'

_publ_section_title
;
 Solution interaction of O-donor ligand metal complexes with thiocarbonyl
 compounds?a new general route to metal sulfide materials
;
_journal_issue 7
_journal_name_full 'New Journal of Chemistry'
_journal_page_first 1059
_journal_paper_doi 10.1039/b300398c
_journal_volume 27
_journal_year 2003
_chemical_formula_sum 'C25 H19 N O3'
_chemical_formula_weight 381.41
_chemical_melting_point 538
_chemical_name_common
;N-(2'-Methoxyphenyl)-9,10-dihydro-9,10-ethanoanthracene-11,12-
dicarboximide
;
_chemical_name_systematic
;N-(2'-Methoxyphenyl)-9,10-dihydro-9,10-
ethanoanthracene-11,12-dicarboximide
;
_space_group_IT_number 2
_symmetry_cell_setting triclinic
_symmetry_space_group_name_Hall '-P 1'
_symmetry_space_group_name_H-M 'P -1'
_atom_sites_solution_hydrogens difmap
_atom_sites_solution_primary direct
_atom_sites_solution_secondary difmap
_cell_angle_alpha 79.166(14)
_cell_angle_beta 79.92(2)
_cell_angle_gamma 89.27(2)
_cell_formula_units_Z 4
_cell_length_a 10.489(3)
_cell_length_b 10.626(2)
_cell_length_c 17.737(3)
_cell_measurement_reflns_used 25
_cell_measurement_theta_max 27.22
_cell_measurement_theta_min 20.94
_cell_volume 1911.3(7)
_diffrn_ambient_temperature 293(2)
_diffrn_measurement_device 'Enraf-Nonius CAD-4'
_diffrn_measurement_method '\w/2\q scans'
_diffrn_radiation_monochromator graphite
_diffrn_radiation_source 'fine-focus sealed tube'
_diffrn_radiation_type CuK\a
_diffrn_radiation_wavelength 1.54178
_diffrn_reflns_av_R_equivalents 0.0197
_diffrn_reflns_limit_h_max 13
_diffrn_reflns_limit_h_min 0
_diffrn_reflns_limit_k_max 13
_diffrn_reflns_limit_k_min -13
_diffrn_reflns_limit_l_max 22
_diffrn_reflns_limit_l_min -21
_diffrn_reflns_number 8320
_diffrn_reflns_theta_max 74.94
_exptl_absorpt_coefficient_mu 0.700
_exptl_absorpt_correction_T_max 0.9989
_exptl_absorpt_correction_T_min 0.9756
_exptl_absorpt_correction_type empirical
_exptl_absorpt_process_details '(\y scan; North, Phillips & Mathews, 1968; Frenz, 1986)'
_exptl_crystal_colour colourless
_exptl_crystal_density_diffrn 1.325
_exptl_crystal_description prism
_exptl_crystal_F_000 800
_exptl_crystal_preparation toluene
_exptl_crystal_size_max 0.64
_exptl_crystal_size_mid 0.48
_exptl_crystal_size_min 0.24
_refine_diff_density_max 0.251
_refine_diff_density_min -0.347
_refine_ls_goodness_of_fit_ref 1.085
_refine_ls_hydrogen_treatment refall
_refine_ls_number_parameters 676
_refine_ls_number_reflns 7536
_refine_ls_R_factor_all 0.0521
_refine_ls_R_factor_gt 0.0463
_refine_ls_shift/su_max 0.000
_refine_ls_structure_factor_coef Fsqd
_refine_ls_weighting_details w=1/[\s^2^(Fo^2^)+(0.0740P)^2^+0.4231P]
_refine_ls_weighting_scheme calc
_refine_ls_wR_factor_all 0.1408
_refine_ls_wR_factor_ref 0.1338
_reflns_number_gt 6884
_reflns_number_total 7869
_reflns_threshold_expression >2sigma(I)
_cod_data_source_file b300398c.txt
_cod_data_source_block compound2
_cod_depositor_comments
;
The following automatic conversions were performed:

'_refine_ls_hydrogen_treatment' value 'Refall' changed to 'refall'
according to
/usr/data/users/saulius/automatic-downloads/retrospective/RSC/lib/dictionaries/cif_core.dic
dictionary named 'cif_core.dic' version 2.4.2 from 2011-04-26.

Automatic conversion script
Id: cif_fix_values 2281 2013-09-26 08:29:07Z andrius 

The following automatic conversions were performed:

'_refine_ls_weighting_scheme' value
'w=1/[\s^2^(Fo^2^)+(0.0740P)^2^+0.4231P]' was changed to 'calc'. New
tag '_refine_ls_weighting_details' was created. The value of the new
tag was set to 'w=1/[\s^2^(Fo^2^)+(0.0740P)^2^+0.4231P]'.

Automatic conversion script
Id: cif_fix_values 3143 2015-03-26 13:38:13Z robertas 
;
_cod_original_cell_volume 1911.4(7)
_cod_database_code 7054242

loop_
_symmetry_equiv_pos_as_xyz
'x, y, z'
'-x, -y, -z'

loop_
_atom_site_aniso_label
_atom_site_aniso_U_11
_atom_site_aniso_U_22
_atom_site_aniso_U_33
_atom_site_aniso_U_23
_atom_site_aniso_U_13
_atom_site_aniso_U_12
O1 0.0722(9) 0.1292(14) 0.1388(15) -0.0829(12) -0.0593(10) 0.0338(9)
O2 0.0441(7) 0.1373(15) 0.159(2) -0.0978(14) -0.0018(8) -0.0008(8)
O3 0.1021(11) 0.0874(10) 0.0449(6) -0.0142(6) -0.0106(6) -0.0163(8)
N1 0.0519(7) 0.0573(7) 0.0455(6) -0.0179(6) -0.0093(5) 0.0003(6)
C1 0.0646(9) 0.0459(8) 0.0428(7) -0.0085(6) -0.0096(6) 0.0033(7)
C2 0.0824(13) 0.0561(10) 0.0613(10) -0.0169(8) -0.0143(9) 0.0134(9)
C3 0.113(2) 0.0548(11) 0.0705(12) -0.0241(9) -0.0128(11) 0.0102(11)
C4 0.108(2) 0.0609(11) 0.0772(13) -0.0306(10) -0.0078(12) -0.0145(11)
C5 0.0783(13) 0.0713(12) 0.0735(12) -0.0279(10) -0.0065(10) -0.0166(10)
C6 0.0628(9) 0.0510(8) 0.0472(8) -0.0127(6) -0.0067(7) -0.0051(7)
C7 0.0482(8) 0.0593(9) 0.0560(9) -0.0201(7) -0.0092(7) -0.0012(7)
C8 0.0616(9) 0.0499(8) 0.0408(7) -0.0119(6) -0.0129(6) 0.0081(7)
C9 0.096(2) 0.0639(11) 0.0632(11) -0.0150(9) -0.0300(10) 0.0288(10)
C10 0.163(3) 0.0502(11) 0.0652(13) 0.0022(9) -0.0183(15) 0.0268(14)
C11 0.139(2) 0.0499(11) 0.0748(14) 0.0000(10) 0.0119(14) -0.0104(13)
C12 0.0806(13) 0.0558(10) 0.0669(11) -0.0142(8) 0.0104(9) -0.0126(9)
C13 0.0559(8) 0.0458(8) 0.0404(7) -0.0106(6) -0.0034(6) -0.0006(6)
C14 0.0495(8) 0.0507(8) 0.0493(8) -0.0120(6) -0.0109(6) 0.0046(6)
C15 0.0737(10) 0.0492(8) 0.0405(7) -0.0067(6) -0.0175(7) 0.0087(7)
C16 0.0641(10) 0.0538(9) 0.0444(8) -0.0119(7) 0.0051(7) -0.0146(7)
C17 0.0480(9) 0.0729(11) 0.0598(9) -0.0284(8) 0.0057(7) -0.0119(7)
C18 0.0629(10) 0.0679(10) 0.0547(9) -0.0210(8) -0.0260(8) 0.0137(8)
C19 0.0480(8) 0.0594(9) 0.0545(9) -0.0200(7) -0.0101(6) -0.0004(7)
C20 0.0533(9) 0.0730(11) 0.0572(9) -0.0248(8) -0.0101(7) -0.0049(8)
C21 0.0628(11) 0.101(2) 0.0819(14) -0.0536(13) -0.0143(10) 0.0002(10)
C22 0.0736(13) 0.0772(15) 0.130(2) -0.056(2) -0.0253(13) 0.0066(11)
C23 0.0816(14) 0.0619(12) 0.118(2) -0.0260(13) -0.0244(13) 0.0009(10)
C24 0.0638(11) 0.0613(10) 0.0720(12) -0.0114(9) -0.0148(9) -0.0010(8)
C25 0.107(2) 0.142(3) 0.0465(11) -0.0169(13) -0.0112(11) -0.019(2)
O1' 0.0859(8) 0.0348(5) 0.0467(6) -0.0142(4) -0.0016(5) -0.0033(5)
O2' 0.0579(7) 0.0531(6) 0.0741(8) -0.0019(5) -0.0183(6) 0.0094(5)
O3' 0.0632(7) 0.0475(6) 0.0913(9) -0.0024(6) -0.0248(6) -0.0157(5)
N1' 0.0585(7) 0.0278(5) 0.0462(6) -0.0054(4) -0.0117(5) -0.0007(5)
C1' 0.0636(9) 0.0309(6) 0.0394(7) -0.0086(5) 0.0001(6) -0.0035(6)
C2' 0.0833(13) 0.0406(8) 0.0510(9) -0.0116(7) 0.0161(8) -0.0094(8)
C3' 0.138(2) 0.0403(9) 0.0442(9) -0.0022(7) 0.0193(11) -0.0101(10)
C4' 0.149(2) 0.0451(9) 0.0432(9) 0.0017(7) -0.0226(11) 0.0024(11)
C5' 0.106(2) 0.0433(8) 0.0522(9) -0.0047(7) -0.0296(9) 0.0065(9)
C6' 0.0689(9) 0.0318(6) 0.0415(7) -0.0052(5) -0.0144(6) 0.0011(6)
C7' 0.0491(8) 0.0344(7) 0.0537(8) -0.0027(6) -0.0166(6) 0.0001(5)
C8' 0.0495(7) 0.0276(6) 0.0456(7) -0.0023(5) -0.0045(6) 0.0015(5)
C9' 0.0581(10) 0.0425(8) 0.0628(10) -0.0002(7) 0.0068(7) 0.0046(7)
C10' 0.101(2) 0.0490(9) 0.0472(9) -0.0026(7) 0.0137(9) 0.0084(9)
C11' 0.118(2) 0.0463(9) 0.0399(8) -0.0073(7) -0.0129(9) 0.0035(9)
C12' 0.0765(11) 0.0403(7) 0.0500(8) -0.0086(6) -0.0200(7) 0.0004(7)
C13' 0.0525(7) 0.0273(6) 0.0420(7) -0.0060(5) -0.0080(6) -0.0009(5)
C14' 0.0436(7) 0.0331(6) 0.0482(7) -0.0095(5) -0.0061(6) -0.0026(5)
C15' 0.0530(8) 0.0319(6) 0.0426(7) -0.0089(5) -0.0050(6) 0.0010(5)
C16' 0.0615(9) 0.0326(6) 0.0447(7) -0.0067(5) -0.0181(6) -0.0034(6)
C17' 0.0605(9) 0.0315(6) 0.0539(8) -0.0092(6) -0.0175(7) -0.0053(6)
C18' 0.0539(8) 0.0321(6) 0.0489(7) -0.0107(5) -0.0094(6) 0.0045(5)
C19' 0.0599(8) 0.0338(6) 0.0407(7) -0.0052(5) -0.0058(6) 0.0018(6)
C20' 0.0549(8) 0.0333(6) 0.0440(7) -0.0048(5) -0.0011(6) 0.0015(5)
C21' 0.0679(10) 0.0367(8) 0.0620(10) 0.0035(7) -0.0010(8) 0.0003(7)
C22' 0.0808(13) 0.0679(12) 0.0501(9) 0.0154(8) -0.0005(8) 0.0034(9)
C23' 0.101(2) 0.0877(14) 0.0377(8) -0.0080(9) -0.0044(9) 0.0075(11)
C24' 0.0847(12) 0.0571(10) 0.0473(9) -0.0179(7) -0.0099(8) 0.0080(8)
C25' 0.0561(10) 0.0441(8) 0.0772(12) -0.0309(8) -0.0023(8) -0.0027(7)

loop_
_atom_site_label
_atom_site_type_symbol
_atom_site_fract_x
_atom_site_fract_y
_atom_site_fract_z
_atom_site_U_iso_or_equiv
_atom_site_thermal_displace_type
_atom_site_occupancy
_atom_site_calc_flag
O1 O 0.11636(15) 0.8952(2) 0.69891(12) 0.1011(6) Uani 1 d
O2 O 0.54126(13) 0.8624(2) 0.70973(12) 0.1060(7) Uani 1 d
O3 O 0.3772(2) 0.86958(15) 0.54424(7) 0.0780(4) Uani 1 d
N1 N 0.32934(12) 0.85406(13) 0.69821(7) 0.0504(3) Uani 1 d
C1 C 0.2259(2) 1.13954(15) 0.86055(9) 0.0511(4) Uani 1 d
C2 C 0.1562(2) 1.2409(2) 0.88427(11) 0.0657(5) Uani 1 d
C3 C 0.2202(3) 1.3349(2) 0.90915(13) 0.0782(6) Uani 1 d
C4 C 0.3503(3) 1.3283(2) 0.90953(13) 0.0806(6) Uani 1 d
C5 C 0.4212(2) 1.2269(2) 0.88604(13) 0.0732(5) Uani 1 d
C6 C 0.3577(2) 1.1325(2) 0.86153(9) 0.0535(4) Uani 1 d
C7 C 0.4193(2) 1.0164(2) 0.83306(10) 0.0532(4) Uani 1 d
C8 C 0.3427(2) 0.89896(15) 0.87872(8) 0.0499(3) Uani 1 d
C9 C 0.3920(2) 0.7896(2) 0.91800(12) 0.0724(5) Uani 1 d
C10 C 0.3079(4) 0.6891(2) 0.95561(14) 0.0951(9) Uani 1 d
C11 C 0.1781(3) 0.6965(2) 0.95381(14) 0.0932(8) Uani 1 d
C12 C 0.1276(2) 0.8047(2) 0.91374(12) 0.0701(5) Uani 1 d
C13 C 0.21049(15) 0.90638(14) 0.87688(8) 0.0477(3) Uani 1 d
C14 C 0.1730(2) 1.03042(15) 0.83021(9) 0.0493(3) Uani 1 d
C15 C 0.2507(2) 1.0378(2) 0.74587(9) 0.0539(4) Uani 1 d
C16 C 0.3951(2) 1.0282(2) 0.74776(9) 0.0554(4) Uani 1 d
C17 C 0.4363(2) 0.9080(2) 0.71696(10) 0.0599(4) Uani 1 d
C18 C 0.2187(2) 0.9238(2) 0.71194(10) 0.0588(4) Uani 1 d
C19 C 0.33605(15) 0.7386(2) 0.66702(10) 0.0526(4) Uani 1 d
C20 C 0.3628(2) 0.7489(2) 0.58643(10) 0.0594(4) Uani 1 d
C21 C 0.3721(2) 0.6364(3) 0.55619(15) 0.0769(6) Uani 1 d
C22 C 0.3543(2) 0.5195(2) 0.6061(2) 0.0880(7) Uani 1 d
C23 C 0.3275(2) 0.5095(2) 0.6855(2) 0.0852(7) Uani 1 d
C24 C 0.3190(2) 0.6213(2) 0.71623(13) 0.0655(4) Uani 1 d
C25 C 0.3965(3) 0.8882(4) 0.46190(13) 0.0987(9) Uani 1 d
H2 H 0.0615(21) 1.2399(20) 0.8813(12) 0.073(6) Uiso 1 d
H3 H 0.1675(25) 1.4081(26) 0.9248(15) 0.103(8) Uiso 1 d
H4 H 0.3937(25) 1.3974(26) 0.9270(15) 0.102(8) Uiso 1 d
H5 H 0.5171(22) 1.2236(21) 0.8853(13) 0.079(6) Uiso 1 d
H7 H 0.5152(19) 1.0083(18) 0.8341(11) 0.062(5) Uiso 1 d
H9 H 0.4836(22) 0.7893(21) 0.9180(13) 0.074(6) Uiso 1 d
H10 H 0.3331(27) 0.6181(29) 0.9856(17) 0.112(9) Uiso 1 d
H11 H 0.1168(31) 0.6223(33) 0.9875(20) 0.140(11) Uiso 1 d
H12 H 0.0286(23) 0.8075(22) 0.9129(13) 0.083(7) Uiso 1 d
H14 H 0.0779(19) 1.0363(18) 0.8306(11) 0.063(5) Uiso 1 d
H15 H 0.2224(19) 1.1119(21) 0.7116(12) 0.072(6) Uiso 1 d
H16 H 0.4461(21) 1.0974(23) 0.7170(13) 0.084(7) Uiso 1 d
H21 H 0.3913(19) 0.6503(20) 0.5006(13) 0.071(6) Uiso 1 d
H22 H 0.3679(30) 0.4344(33) 0.5815(19) 0.138(11) Uiso 1 d
H23 H 0.3160(29) 0.4254(31) 0.7206(18) 0.124(10) Uiso 1 d
H24 H 0.2982(23) 0.6170(24) 0.7730(15) 0.090(7) Uiso 1 d
H251 H 0.3947(41) 0.9942(47) 0.4445(27) 0.191(18) Uiso 1 d
H252 H 0.3346(29) 0.8367(30) 0.4448(18) 0.117(10) Uiso 1 d
H253 H 0.4744(30) 0.8352(28) 0.4433(18) 0.113(10) Uiso 1 d
O1' O 0.17721(12) 0.97673(10) 0.31133(6) 0.0561(3) Uani 1 d
O2' O -0.05375(11) 0.71423(11) 0.28334(8) 0.0623(3) Uani 1 d
O3' O 0.36856(12) 0.73268(11) 0.31098(8) 0.0672(3) Uani 1 d
N1' N 0.16399(12) 0.74261(10) 0.28080(7) 0.0441(3) Uani 1 d
C1' C 0.06365(15) 0.34032(12) 0.41748(8) 0.0455(3) Uani 1 d
C2' C -0.0182(2) 0.2493(2) 0.46918(10) 0.0612(5) Uani 1 d
C3' C 0.0338(3) 0.1652(2) 0.52603(11) 0.0792(7) Uani 1 d
C4' C 0.1628(3) 0.1715(2) 0.53061(11) 0.0797(7) Uani 1 d
C5' C 0.2447(2) 0.2616(2) 0.47884(10) 0.0658(5) Uani 1 d
C6' C 0.1941(2) 0.34611(13) 0.42249(8) 0.0470(3) Uani 1 d
C7' C 0.26876(15) 0.45236(13) 0.36327(9) 0.0456(3) Uani 1 d
C8' C 0.24527(14) 0.44011(12) 0.28325(8) 0.0420(3) Uani 1 d
C9' C 0.3391(2) 0.44015(15) 0.21761(10) 0.0579(4) Uani 1 d
C10' C 0.3011(2) 0.4321(2) 0.14795(10) 0.0698(5) Uani 1 d
C11' C 0.1728(2) 0.4251(2) 0.14301(10) 0.0682(5) Uani 1 d
C12' C 0.0777(2) 0.42618(15) 0.20783(9) 0.0545(4) Uani 1 d
C13' C 0.11467(14) 0.43337(12) 0.27821(8) 0.0407(3) Uani 1 d
C14' C 0.02506(14) 0.44081(12) 0.35365(8) 0.0416(3) Uani 1 d
C15' C 0.05783(14) 0.57225(12) 0.37406(8) 0.0427(3) Uani 1 d
C16' C 0.20098(15) 0.57748(13) 0.38186(9) 0.0452(3) Uani 1 d
C17' C 0.2586(2) 0.69223(13) 0.32230(9) 0.0475(3) Uani 1 d
C18' C 0.04308(14) 0.68253(13) 0.30879(8) 0.0445(3) Uani 1 d
C19' C 0.18618(15) 0.84978(13) 0.21768(8) 0.0454(3) Uani 1 d
C20' C 0.19157(14) 0.97162(13) 0.23528(8) 0.0453(3) Uani 1 d
C21' C 0.2117(2) 1.0765(2) 0.17417(11) 0.0585(4) Uani 1 d
C22' C 0.2256(2) 1.0576(2) 0.09851(11) 0.0711(5) Uani 1 d
C23' C 0.2202(2) 0.9365(2) 0.08181(11) 0.0771(6) Uani 1 d
C24' C 0.2006(2) 0.8315(2) 0.14197(10) 0.0622(4) Uani 1 d
C25' C 0.1670(2) 1.1010(2) 0.33212(12) 0.0577(4) Uani 1 d
H2' H -0.1097(20) 0.2474(20) 0.4641(12) 0.070(6) Uiso 1 d
H3' H -0.0257(24) 0.1032(26) 0.5624(16) 0.101(8) Uiso 1 d
H4' H 0.1966(23) 0.1091(25) 0.5708(15) 0.098(8) Uiso 1 d
H5' H 0.3433(24) 0.2657(23) 0.4804(14) 0.088(7) Uiso 1 d
H7' H 0.3595(19) 0.4529(18) 0.3678(11) 0.061(5) Uiso 1 d
H9' H 0.4273(21) 0.4442(20) 0.2211(12) 0.072(6) Uiso 1 d
H10' H 0.3711(22) 0.4285(22) 0.1021(14) 0.084(7) Uiso 1 d
H11' H 0.1458(22) 0.4164(22) 0.0934(15) 0.086(7) Uiso 1 d
H12' H -0.0178(19) 0.4227(18) 0.2075(11) 0.064(5) Uiso 1 d
H14' H -0.0668(16) 0.4332(16) 0.3493(10) 0.049(4) Uiso 1 d
H15' H -0.0004(17) 0.5874(17) 0.4203(11) 0.054(5) Uiso 1 d
H16' H 0.2118(16) 0.5901(16) 0.4339(10) 0.053(5) Uiso 1 d
H21' H 0.2162(19) 1.1606(21) 0.1868(12) 0.073(6) Uiso 1 d
H22' H 0.2405(21) 1.1351(22) 0.0569(13) 0.081(6) Uiso 1 d
H23' H 0.2304(23) 0.9207(24) 0.0288(16) 0.095(7) Uiso 1 d
H24' H 0.1981(17) 0.7463(19) 0.1339(11) 0.060(5) Uiso 1 d
H25A H 0.0881(20) 1.1421(19) 0.3173(12) 0.066(5) Uiso 1 d
H25B H 0.1536(23) 1.0770(23) 0.3938(15) 0.091(7) Uiso 1 d
H25C H 0.2442(20) 1.1486(20) 0.3088(12) 0.071(6) Uiso 1 d

loop_
_geom_angle_atom_site_label_1
_geom_angle_atom_site_label_2
_geom_angle_atom_site_label_3
_geom_angle
C20 O3 C25 119.3(2)
C18 N1 C17 112.86(14)
C18 N1 C19 124.64(13)
C17 N1 C19 122.50(14)
C2 C1 C6 120.3(2)
C2 C1 C14 126.2(2)
C6 C1 C14 113.51(14)
C1 C2 C3 119.0(2)
C1 C2 H2 115.6(13)
C3 C2 H2 125.3(12)
C4 C3 C2 120.6(2)
C4 C3 H3 122.2(15)
C2 C3 H3 117.1(16)
C3 C4 C5 120.9(2)
C3 C4 H4 118.8(15)
C5 C4 H4 120.3(15)
C6 C5 C4 118.7(2)
C6 C5 H5 120.8(13)
C4 C5 H5 120.5(13)
C1 C6 C5 120.5(2)
C1 C6 C7 113.52(14)
C5 C6 C7 126.0(2)
C8 C7 C6 108.02(13)
C8 C7 C16 105.39(13)
C6 C7 C16 105.76(14)
C8 C7 H7 112.2(11)
C6 C7 H7 115.0(11)
C16 C7 H7 109.8(11)
C9 C8 C13 120.0(2)
C9 C8 C7 126.4(2)
C13 C8 C7 113.49(13)
C8 C9 C10 118.9(2)
C8 C9 H9 117.0(13)
C10 C9 H9 124.1(13)
C11 C10 C9 121.0(2)
C11 C10 H10 115.9(18)
C9 C10 H10 122.9(19)
C10 C11 C12 120.8(2)
C10 C11 H11 118.5(18)
C12 C11 H11 120.5(18)
C13 C12 C11 118.7(2)
C13 C12 H12 122.2(13)
C11 C12 H12 119.2(13)
C12 C13 C8 120.6(2)
C12 C13 C14 125.9(2)
C8 C13 C14 113.46(13)
C13 C14 C1 107.94(12)
C13 C14 C15 105.69(12)
C1 C14 C15 105.58(13)
C13 C14 H14 113.0(11)
C1 C14 H14 112.5(11)
C15 C14 H14 111.6(11)
C18 C15 C16 104.72(13)
C18 C15 C14 111.11(14)
C16 C15 C14 110.02(13)
C18 C15 H15 104.5(12)
C16 C15 H15 117.2(12)
C14 C15 H15 109.0(12)
C17 C16 C15 105.13(13)
C17 C16 C7 110.44(15)
C15 C16 C7 110.13(13)
C17 C16 H16 108.5(14)
C15 C16 H16 115.0(14)
C7 C16 H16 107.6(14)
O2 C17 N1 123.5(2)
O2 C17 C16 128.0(2)
N1 C17 C16 108.55(15)
O1 C18 N1 123.8(2)
O1 C18 C15 127.5(2)
N1 C18 C15 108.71(14)
C24 C19 C20 121.5(2)
C24 C19 N1 120.2(2)
C20 C19 N1 118.3(2)
O3 C20 C19 115.9(2)
O3 C20 C21 125.9(2)
C19 C20 C21 118.3(2)
C22 C21 C20 119.7(2)
C22 C21 H21 126.4(13)
C20 C21 H21 113.9(13)
C23 C22 C21 122.0(2)
C23 C22 H22 119.7(18)
C21 C22 H22 118.2(18)
C22 C23 C24 118.7(2)
C22 C23 H23 121.2(19)
C24 C23 H23 120.1(19)
C19 C24 C23 119.9(2)
C19 C24 H24 119.7(15)
C23 C24 H24 120.4(15)
O3 C25 H251 102.7(24)
O3 C25 H252 110.9(18)
H251 C25 H252 118.4(29)
O3 C25 H253 108.3(17)
H251 C25 H253 122.7(28)
H252 C25 H253 93.6(24)
C20' O1' C25' 117.41(13)
C17' N1' C18' 113.45(12)
C17' N1' C19' 123.34(13)
C18' N1' C19' 123.15(12)
C2' C1' C6' 120.2(2)
C2' C1' C14' 126.1(2)
C6' C1' C14' 113.69(12)
C1' C2' C3' 118.4(2)
C1' C2' H2' 118.3(12)
C3' C2' H2' 123.3(12)
C4' C3' C2' 121.1(2)
C4' C3' H3' 121.8(15)
C2' C3' H3' 117.1(15)
C3' C4' C5' 120.6(2)
C3' C4' H4' 118.9(14)
C5' C4' H4' 120.5(15)
C4' C5' C6' 118.8(2)
C4' C5' H5' 121.5(13)
C6' C5' H5' 119.6(13)
C5' C6' C1' 120.9(2)
C5' C6' C7' 125.6(2)
C1' C6' C7' 113.47(12)
C6' C7' C8' 108.42(12)
C6' C7' C16' 104.33(12)
C8' C7' C16' 106.46(11)
C6' C7' H7' 111.3(11)
C8' C7' H7' 114.0(11)
C16' C7' H7' 111.8(11)
C9' C8' C13' 120.02(15)
C9' C8' C7' 126.35(15)
C13' C8' C7' 113.58(12)
C10' C9' C8' 119.2(2)
C10' C9' H9' 120.8(13)
C8' C9' H9' 120.0(13)
C11' C10' C9' 120.8(2)
C11' C10' H10' 121.7(13)
C9' C10' H10' 117.4(13)
C10' C11' C12' 120.8(2)
C10' C11' H11' 120.8(13)
C12' C11' H11' 118.4(14)
C13' C12' C11' 118.9(2)
C13' C12' H12' 116.8(11)
C11' C12' H12' 124.3(11)
C12' C13' C8' 120.30(14)
C12' C13' C14' 126.17(14)
C8' C13' C14' 113.47(12)
C13' C14' C1' 108.42(11)
C13' C14' C15' 105.55(11)
C1' C14' C15' 105.25(11)
C13' C14' H14' 112.2(10)
C1' C14' H14' 112.8(10)
C15' C14' H14' 112.1(10)
C18' C15' C16' 104.85(11)
C18' C15' C14' 111.41(12)
C16' C15' C14' 109.84(11)
C18' C15' H15' 107.0(10)
C16' C15' H15' 112.8(10)
C14' C15' H15' 110.8(11)
C17' C16' C15' 105.28(12)
C17' C16' C7' 110.35(13)
C15' C16' C7' 109.89(11)
C17' C16' H16' 108.8(10)
C15' C16' H16' 112.0(10)
C7' C16' H16' 110.4(10)
O3' C17' N1' 125.10(14)
O3' C17' C16' 126.71(14)
N1' C17' C16' 108.17(12)
O2' C18' N1' 124.52(14)
O2' C18' C15' 127.43(14)
N1' C18' C15' 108.04(12)
C24' C19' C20' 121.62(14)
C24' C19' N1' 120.21(14)
C20' C19' N1' 118.17(12)
O1' C20' C21' 125.58(14)
O1' C20' C19' 115.94(12)
C21' C20' C19' 118.48(14)
C22' C21' C20' 119.6(2)
C22' C21' H21' 122.3(12)
C20' C21' H21' 118.1(13)
C21' C22' C23' 121.4(2)
C21' C22' H22' 116.7(13)
C23' C22' H22' 121.9(13)
C22' C23' C24' 119.6(2)
C22' C23' H23' 122.8(15)
C24' C23' H23' 117.6(15)
C19' C24' C23' 119.3(2)
C19' C24' H24' 117.5(12)
C23' C24' H24' 123.2(12)
O1' C25' H25A 109.4(12)
O1' C25' H25B 101.5(13)
H25A C25' H25B 108.5(18)
O1' C25' H25C 108.6(13)
H25A C25' H25C 113.9(17)
H25B C25' H25C 114.0(18)

loop_
_geom_bond_atom_site_label_1
_geom_bond_atom_site_label_2
_geom_bond_distance
O1 C18 1.191(2)
O2 C17 1.193(2)
O3 C20 1.354(2)
O3 C25 1.415(2)
N1 C18 1.379(2)
N1 C17 1.385(2)
N1 C19 1.434(2)
C1 C2 1.383(2)
C1 C6 1.386(2)
C1 C14 1.516(2)
C2 C3 1.390(3)
C2 H2 1.00(2)
C3 C4 1.367(4)
C3 H3 1.00(3)
C4 C5 1.388(3)
C4 H4 0.99(3)
C5 C6 1.386(2)
C5 H5 1.00(2)
C6 C7 1.514(2)
C7 C8 1.509(2)
C7 C16 1.559(2)
C7 H7 1.01(2)
C8 C9 1.381(2)
C8 C13 1.394(2)
C9 C10 1.384(4)
C9 H9 0.96(2)
C10 C11 1.368(4)
C10 H10 0.90(3)
C11 C12 1.385(3)
C11 H11 1.05(3)
C12 C13 1.382(2)
C12 H12 1.04(2)
C13 C14 1.506(2)
C14 C15 1.562(2)
C14 H14 1.00(2)
C15 C18 1.516(2)
C15 C16 1.523(3)
C15 H15 0.98(2)
C16 C17 1.511(2)
C16 H16 0.94(2)
C19 C24 1.375(3)
C19 C20 1.391(2)
C20 C21 1.395(3)
C21 C22 1.376(4)
C21 H21 0.95(2)
C22 C23 1.371(4)
C22 H22 1.07(3)
C23 C24 1.393(3)
C23 H23 0.98(3)
C24 H24 0.98(3)
C25 H251 1.11(5)
C25 H252 0.98(3)
C25 H253 1.03(3)
O1' C20' 1.342(2)
O1' C25' 1.435(2)
O2' C18' 1.201(2)
O3' C17' 1.206(2)
N1' C17' 1.381(2)
N1' C18' 1.394(2)
N1' C19' 1.429(2)
C1' C2' 1.388(2)
C1' C6' 1.389(2)
C1' C14' 1.510(2)
C2' C3' 1.397(3)
C2' H2' 0.98(2)
C3' C4' 1.373(4)
C3' H3' 0.98(3)
C4' C5' 1.383(3)
C4' H4' 0.99(3)
C5' C6' 1.386(2)
C5' H5' 1.04(2)
C6' C7' 1.510(2)
C7' C8' 1.511(2)
C7' C16' 1.562(2)
C7' H7' 0.97(2)
C8' C9' 1.387(2)
C8' C13' 1.392(2)
C9' C10' 1.380(3)
C9' H9' 0.94(2)
C10' C11' 1.368(3)
C10' H10' 1.00(2)
C11' C12' 1.386(3)
C11' H11' 0.99(2)
C12' C13' 1.386(2)
C12' H12' 1.00(2)
C13' C14' 1.509(2)
C14' C15' 1.564(2)
C14' H14' 0.98(2)
C15' C18' 1.512(2)
C15' C16' 1.535(2)
C15' H15' 0.97(2)
C16' C17' 1.510(2)
C16' H16' 0.98(2)
C19' C24' 1.375(2)
C19' C20' 1.392(2)
C20' C21' 1.390(2)
C21' C22' 1.377(3)
C21' H21' 0.97(2)
C22' C23' 1.378(3)
C22' H22' 0.99(2)
C23' C24' 1.381(3)
C23' H23' 0.97(3)
C24' H24' 0.94(2)
C25' H25A 0.98(2)
C25' H25B 1.06(3)
C25' H25C 0.95(2)

loop_
_geom_torsion_atom_site_label_1
_geom_torsion_atom_site_label_2
_geom_torsion_atom_site_label_3
_geom_torsion_atom_site_label_4
_geom_torsion
C6 C1 C2 C3 -0.1(3)
C14 C1 C2 C3 -178.6(2)
C1 C2 C3 C4 0.6(3)
C2 C3 C4 C5 -0.8(3)
C3 C4 C5 C6 0.5(3)
C2 C1 C6 C5 -0.2(3)
C14 C1 C6 C5 178.5(2)
C2 C1 C6 C7 -179.4(2)
C14 C1 C6 C7 -0.7(2)
C4 C5 C6 C1 0.0(3)
C4 C5 C6 C7 179.2(2)
C1 C6 C7 C8 -52.8(2)
C5 C6 C7 C8 128.0(2)
C1 C6 C7 C16 59.7(2)
C5 C6 C7 C16 -119.5(2)
C6 C7 C8 C9 -128.4(2)
C16 C7 C8 C9 118.9(2)
C6 C7 C8 C13 53.5(2)
C16 C7 C8 C13 -59.2(2)
C13 C8 C9 C10 -0.5(3)
C7 C8 C9 C10 -178.5(2)
C8 C9 C10 C11 0.5(3)
C9 C10 C11 C12 0.4(4)
C10 C11 C12 C13 -1.3(3)
C11 C12 C13 C8 1.3(3)
C11 C12 C13 C14 179.3(2)
C9 C8 C13 C12 -0.4(2)
C7 C8 C13 C12 177.87(15)
C9 C8 C13 C14 -178.68(15)
C7 C8 C13 C14 -0.4(2)
C12 C13 C14 C1 128.8(2)
C8 C13 C14 C1 -53.0(2)
C12 C13 C14 C15 -118.7(2)
C8 C13 C14 C15 59.5(2)
C2 C1 C14 C13 -127.6(2)
C6 C1 C14 C13 53.8(2)
C2 C1 C14 C15 119.7(2)
C6 C1 C14 C15 -58.9(2)
C13 C14 C15 C18 58.9(2)
C1 C14 C15 C18 173.13(13)
C13 C14 C15 C16 -56.6(2)
C1 C14 C15 C16 57.6(2)
C18 C15 C16 C17 -1.4(2)
C14 C15 C16 C17 118.04(14)
C18 C15 C16 C7 -120.42(14)
C14 C15 C16 C7 -0.9(2)
C8 C7 C16 C17 -57.9(2)
C6 C7 C16 C17 -172.18(13)
C8 C7 C16 C15 57.8(2)
C6 C7 C16 C15 -56.5(2)
C18 N1 C17 O2 179.7(2)
C19 N1 C17 O2 -1.0(3)
C18 N1 C17 C16 0.5(2)
C19 N1 C17 C16 179.78(14)
C15 C16 C17 O2 -178.5(2)
C7 C16 C17 O2 -59.7(3)
C15 C16 C17 N1 0.7(2)
C7 C16 C17 N1 119.4(2)
C17 N1 C18 O1 179.0(2)
C19 N1 C18 O1 -0.3(3)
C17 N1 C18 C15 -1.5(2)
C19 N1 C18 C15 179.26(14)
C16 C15 C18 O1 -178.7(2)
C14 C15 C18 O1 62.6(3)
C16 C15 C18 N1 1.8(2)
C14 C15 C18 N1 -117.0(2)
C18 N1 C19 C24 -92.8(2)
C17 N1 C19 C24 88.0(2)
C18 N1 C19 C20 88.6(2)
C17 N1 C19 C20 -90.6(2)
C25 O3 C20 C19 -176.1(2)
C25 O3 C20 C21 3.7(3)
C24 C19 C20 O3 179.8(2)
N1 C19 C20 O3 -1.5(2)
C24 C19 C20 C21 0.0(3)
N1 C19 C20 C21 178.61(15)
O3 C20 C21 C22 -179.5(2)
C19 C20 C21 C22 0.3(3)
C20 C21 C22 C23 -0.1(3)
C21 C22 C23 C24 -0.4(4)
C20 C19 C24 C23 -0.5(3)
N1 C19 C24 C23 -179.1(2)
C22 C23 C24 C19 0.7(3)
C6' C1' C2' C3' 0.4(2)
C14' C1' C2' C3' -178.50(14)
C1' C2' C3' C4' -0.4(3)
C2' C3' C4' C5' 0.1(3)
C3' C4' C5' C6' 0.4(3)
C4' C5' C6' C1' -0.4(2)
C4' C5' C6' C7' 178.1(2)
C2' C1' C6' C5' 0.0(2)
C14' C1' C6' C5' 179.04(14)
C2' C1' C6' C7' -178.64(13)
C14' C1' C6' C7' 0.4(2)
C5' C6' C7' C8' 128.4(2)
C1' C6' C7' C8' -53.0(2)
C5' C6' C7' C16' -118.4(2)
C1' C6' C7' C16' 60.19(15)
C6' C7' C8' C9' -130.01(15)
C16' C7' C8' C9' 118.2(2)
C6' C7' C8' C13' 52.5(2)
C16' C7' C8' C13' -59.21(15)
C13' C8' C9' C10' -0.7(2)
C7' C8' C9' C10' -177.98(14)
C8' C9' C10' C11' 0.5(2)
C9' C10' C11' C12' 0.1(3)
C10' C11' C12' C13' -0.5(2)
C11' C12' C13' C8' 0.4(2)
C11' C12' C13' C14' 177.43(13)
C9' C8' C13' C12' 0.2(2)
C7' C8' C13' C12' 177.88(12)
C9' C8' C13' C14' -177.18(12)
C7' C8' C13' C14' 0.4(2)
C12' C13' C14' C1' 129.73(14)
C8' C13' C14' C1' -53.03(14)
C12' C13' C14' C15' -117.91(15)
C8' C13' C14' C15' 59.34(14)
C2' C1' C14' C13' -128.39(15)
C6' C1' C14' C13' 52.7(2)
C2' C1' C14' C15' 119.05(15)
C6' C1' C14' C15' -59.91(15)
C13' C14' C15' C18' 56.92(15)
C1' C14' C15' C18' 171.50(12)
C13' C14' C15' C16' -58.80(14)
C1' C14' C15' C16' 55.77(14)
C18' C15' C16' C17' 1.51(14)
C14' C15' C16' C17' 121.31(12)
C18' C15' C16' C7' -117.33(12)
C14' C15' C16' C7' 2.5(2)
C6' C7' C16' C17' -175.13(12)
C8' C7' C16' C17' -60.57(15)
C6' C7' C16' C15' -59.47(14)
C8' C7' C16' C15' 55.09(15)
C18' N1' C17' O3' -176.38(15)
C19' N1' C17' O3' 0.8(2)
C18' N1' C17' C16' 5.0(2)
C19' N1' C17' C16' -177.80(12)
C15' C16' C17' O3' 177.6(2)
C7' C16' C17' O3' -63.9(2)
C15' C16' C17' N1' -3.8(2)
C7' C16' C17' N1' 114.68(13)
C17' N1' C18' O2' 176.98(14)
C19' N1' C18' O2' -0.2(2)
C17' N1' C18' C15' -4.0(2)
C19' N1' C18' C15' 178.81(12)
C16' C15' C18' O2' -179.73(15)
C14' C15' C18' O2' 61.5(2)
C16' C15' C18' N1' 1.28(14)
C14' C15' C18' N1' -117.47(13)
C17' N1' C19' C24' 103.4(2)
C18' N1' C19' C24' -79.7(2)
C17' N1' C19' C20' -77.1(2)
C18' N1' C19' C20' 99.8(2)
C25' O1' C20' C21' 7.5(2)
C25' O1' C20' C19' -172.84(14)
C24' C19' C20' O1' -179.5(2)
N1' C19' C20' O1' 1.1(2)
C24' C19' C20' C21' 0.2(3)
N1' C19' C20' C21' -179.29(14)
O1' C20' C21' C22' 179.7(2)
C19' C20' C21' C22' 0.0(3)
C20' C21' C22' C23' -0.1(3)
C21' C22' C23' C24' -0.1(4)
C20' C19' C24' C23' -0.4(3)
N1' C19' C24' C23' 179.1(2)
C22' C23' C24' C19' 0.3(3)
